data_7008804
loop_
_publ_author_name
'Le Gal, Julien'
'Tisato, Francesco'
'Bandoli, Giuliano'
'Gressier, Marie'
'Jaud, Jo\"el'
'Michaud, Sandra'
'Dartiguenave, Mich\`ele'
'Benoist, Eric'

_publ_section_title
;
 Synthesis and structural characterization of new oxorhenium and
 oxotechnetium complexes with XN2S-tetradentate semi-rigid ligands (X =
 O, S, N)
;
_journal_issue 23
_journal_name_full 'Dalton Transactions'
_journal_page_first 3800
_journal_paper_doi 10.1039/b508661b
_journal_year 2005
_chemical_compound_source 'Local laboratory'
_chemical_formula_moiety 'C34 H28 N2 O4 P Re S '
_chemical_formula_sum 'C34 H28 N2 O4 P Re S'
_chemical_formula_weight 777.846
_chemical_name_systematic
;
?
;
_space_group_IT_number 19
_symmetry_cell_setting orthorhombic
_symmetry_space_group_name_Hall 'P 2ac 2ab'
_symmetry_space_group_name_H-M 'P 21 21 21'
_atom_sites_solution_primary direct
_atom_sites_solution_secondary difmap
_audit_creation_method maXus
_cell_angle_alpha 90.00
_cell_angle_beta 90.00
_cell_angle_gamma 90.00
_cell_formula_units_Z 4
_cell_length_a 9.600(4)
_cell_length_b 14.588(3)
_cell_length_c 21.525(9)
_cell_measurement_temperature 298
_cell_volume 3014.5(19)
_computing_structure_refinement 'SHELXL-97 (Sheldrick, 1997)'
_computing_structure_solution 'SIR97(Cascarano al.,Acta Cryst.,1996,A52,C-79)'
_diffrn_measured_fraction_theta_full 0.987
_diffrn_measured_fraction_theta_max 0.987
_diffrn_radiation_source 'fine-focus sealed tube'
_diffrn_radiation_type ' MoK\a'
_diffrn_radiation_wavelength_id all
_diffrn_reflns_av_R_equivalents 0.073
_diffrn_reflns_limit_h_max 14
_diffrn_reflns_limit_h_min -13
_diffrn_reflns_limit_k_max 21
_diffrn_reflns_limit_k_min -14
_diffrn_reflns_limit_l_max 32
_diffrn_reflns_limit_l_min -32
_diffrn_reflns_number 35340
_diffrn_reflns_theta_full 32.00
_diffrn_reflns_theta_max 32.00
_diffrn_reflns_theta_min 0.00
_exptl_absorpt_coefficient_mu 4.196
_exptl_absorpt_correction_T_max 0.606
_exptl_absorpt_correction_T_min 0.491
_exptl_absorpt_correction_type multi-scan
_exptl_absorpt_process_details
;
multi-scan from symmetry-related measurements
Sortav (Blessing 1995)
;
_exptl_crystal_colour Colourless
_exptl_crystal_density_diffrn 1.714
_exptl_crystal_density_method 'not measured'
_exptl_crystal_description Parallelipedic
_exptl_crystal_size_max 0.64
_exptl_crystal_size_mid 0.21
_exptl_crystal_size_min 0.14
_refine_diff_density_max 2.175
_refine_diff_density_min -0.706
_refine_diff_density_rms 0.120
_refine_ls_abs_structure_details 'Flack H D (1983), Acta Cryst. A39, 876-881'
_refine_ls_abs_structure_Flack -0.018(7)
_refine_ls_extinction_expression Fc^*^=kFc[1+0.001xFc^2^\l^3^/sin(2\q)]^-1/4^
_refine_ls_extinction_method none
_refine_ls_goodness_of_fit_ref 0.947
_refine_ls_hydrogen_treatment refxyz
_refine_ls_matrix_type full
_refine_ls_number_parameters 378
_refine_ls_number_reflns 9963
_refine_ls_number_restraints 0
_refine_ls_restrained_S_all 0.947
_refine_ls_R_factor_all 0.1070
_refine_ls_R_factor_gt 0.0505
_refine_ls_shift/su_max 0.001
_refine_ls_shift/su_mean 0.000
_refine_ls_structure_factor_coef Fsqd
_refine_ls_weighting_details 'calc w=1/[\s^2^(Fo^2^)+(0.0437P)^2^+0.0000P] where P=(Fo^2^+2Fc^2^)/3'
_refine_ls_weighting_scheme calc
_refine_ls_wR_factor_gt 0.0962
_refine_ls_wR_factor_ref 0.1080
_reflns_number_gt 6195
_reflns_number_total 9963
_reflns_threshold_expression >2sigma(I)
_cod_data_source_file b508661b.txt
_cod_data_source_block compound_1
_cod_depositor_comments
;
The following automatic conversions were performed:
'_symmetry_cell_setting' value 'Orthorhombic' changed to 'orthorhombic'
according to '/home/saulius/struct/CIF-dictionaries/cif_core.dic'
dictionary named 'cif_core.dic' version 2.4.1 from 2010-06-29.

Automatic conversion script
Id: cif_fix_enum 1527 2010-12-29 10:47:43Z saulius 
;
_cod_original_cell_volume 3015.(2)
_cod_original_sg_symbol_H-M 'P 21 21 21 '
_cod_original_formula_sum 'C34 H28 N2 O4 P Re S '
_cod_database_code 7008804

loop_
_symmetry_equiv_pos_as_xyz
+X,+Y,+Z
'-X+ 1/2,-Y,+Z+ 1/2'
'+X+ 1/2,-Y+ 1/2,-Z'
'-X,+Y+ 1/2,-Z+ 1/2'

loop_
_atom_site_label
_atom_site_type_symbol
_atom_site_fract_x
_atom_site_fract_y
_atom_site_fract_z
_atom_site_U_iso_or_equiv
_atom_site_adp_type
_atom_site_occupancy
_atom_site_symmetry_multiplicity
_atom_site_calc_flag
_atom_site_refinement_flags
_atom_site_disorder_assembly
_atom_site_disorder_group
Re1 Re -0.61839(3) -0.543403(16) -0.908140(10) 0.04114(9) Uani 1 1 d . . .
S1 S -0.6583(2) -0.56432(15) -0.80489(8) 0.0667(5) Uani 1 1 d . . .
P1 P -0.32070(16) -0.40179(10) -0.69000(7) 0.0332(3) Uani 1 1 d . . .
O1 O -0.9231(6) -0.3700(5) -0.8430(4) 0.104(2) Uani 1 1 d . . .
O2 O -0.5934(8) -0.3193(4) -1.0210(3) 0.099(2) Uani 1 1 d . . .
O3 O -0.4144(5) -0.5625(3) -0.8941(2) 0.0501(12) Uani 1 1 d . . .
O4 O -0.6822(5) -0.6316(3) -0.9490(2) 0.0602(13) Uani 1 1 d . . .
N1 N -0.7599(6) -0.4454(4) -0.8988(3) 0.0555(14) Uiso 1 1 d . . .
N2 N -0.5370(5) -0.4435(3) -0.9603(2) 0.0425(11) Uiso 1 1 d . . .
C1 C -0.8200(9) -0.5046(6) -0.7965(4) 0.078(3) Uani 1 1 d . . .
C2 C -0.8402(8) -0.4318(6) -0.8477(4) 0.070(2) Uani 1 1 d . . .
C3 C -0.7606(8) -0.3769(5) -0.9473(5) 0.071(2) Uani 1 1 d . . .
C4 C -0.6262(9) -0.3752(5) -0.9811(3) 0.0608(18) Uani 1 1 d . . .
C5 C -0.3939(7) -0.4493(4) -0.9718(3) 0.0424(13) Uani 1 1 d . . .
C6 C -0.3135(8) -0.3979(5) -1.0117(3) 0.0551(18) Uani 1 1 d . . .
C7 C -0.1661(10) -0.4158(6) -1.0140(4) 0.078(3) Uani 1 1 d . . .
C8 C -0.1098(9) -0.4811(6) -0.9758(4) 0.070(2) Uani 1 1 d . . .
C9 C -0.1926(9) -0.5294(5) -0.9352(4) 0.068(2) Uani 1 1 d . . .
C10 C -0.3325(7) -0.5147(4) -0.9333(3) 0.0404(14) Uani 1 1 d . . .
C11 C -0.2056(7) -0.3377(4) -0.6407(3) 0.0370(14) Uani 1 1 d . . .
C12 C -0.1257(8) -0.2663(4) -0.6640(3) 0.0514(15) Uani 1 1 d . . .
C13 C -0.0355(9) -0.2220(6) -0.6248(3) 0.064(2) Uani 1 1 d . . .
C14 C -0.0248(8) -0.2459(5) -0.5636(4) 0.0555(18) Uani 1 1 d . . .
C15 C -0.1045(8) -0.3143(4) -0.5399(3) 0.0485(15) Uani 1 1 d . . .
C16 C -0.1971(7) -0.3608(4) -0.5785(3) 0.0471(15) Uani 1 1 d . . .
C17 C -0.4823(7) -0.4155(4) -0.6500(3) 0.0407(14) Uani 1 1 d . . .
C18 C -0.5549(8) -0.4962(5) -0.6529(3) 0.0528(17) Uani 1 1 d . . .
C19 C -0.6833(8) -0.5053(5) -0.6242(4) 0.064(2) Uani 1 1 d . . .
C20 C -0.7410(8) -0.4327(6) -0.5935(4) 0.070(2) Uani 1 1 d . . .
C21 C -0.6679(7) -0.3504(6) -0.5906(4) 0.065(2) Uani 1 1 d . . .
C22 C -0.5400(7) -0.3412(5) -0.6188(3) 0.0536(18) Uani 1 1 d . . .
C23 C -0.3482(6) -0.3456(3) -0.7628(2) 0.0333(13) Uani 1 1 d . . .
C24 C -0.4762(7) -0.3081(4) -0.7774(3) 0.0496(16) Uani 1 1 d . . .
C25 C -0.4924(8) -0.2642(5) -0.8346(3) 0.0569(19) Uani 1 1 d . . .
C26 C -0.3868(10) -0.2599(4) -0.8759(3) 0.0561(17) Uani 1 1 d . . .
C27 C -0.2601(8) -0.2976(4) -0.8614(3) 0.0487(17) Uani 1 1 d . . .
C28 C -0.2414(7) -0.3400(4) -0.8055(3) 0.0418(14) Uani 1 1 d . . .
C29 C -0.2429(6) -0.5106(4) -0.7064(3) 0.0365(13) Uani 1 1 d . . .
C30 C -0.2887(7) -0.5594(4) -0.7584(3) 0.0453(15) Uani 1 1 d . . .
C31 C -0.2397(8) -0.6468(5) -0.7701(4) 0.062(2) Uani 1 1 d . . .
C32 C -0.1456(8) -0.6860(4) -0.7290(3) 0.0547(18) Uani 1 1 d . . .
C33 C -0.0957(9) -0.6377(5) -0.6774(3) 0.065(2) Uani 1 1 d . . .
C34 C -0.1461(7) -0.5484(5) -0.6663(3) 0.0504(15) Uani 1 1 d . . .
H1A H -0.8959 -0.5474 -0.7979 0.093 Uiso 1 1 d R . .
H1B H -0.8199 -0.4739 -0.7570 0.093 Uiso 1 1 d R . .
H3A H -0.8295 -0.3935 -0.9776 0.085 Uiso 1 1 d R . .
H3B H -0.7835 -0.3183 -0.9298 0.085 Uiso 1 1 d R . .
H6 H -0.3598 -0.3519 -1.0361 0.066 Uiso 1 1 d R . .
H7 H -0.1065 -0.3820 -1.0416 0.093 Uiso 1 1 d R . .
H8 H -0.0113 -0.4924 -0.9771 0.084 Uiso 1 1 d R . .
H9 H -0.1511 -0.5726 -0.9072 0.082 Uiso 1 1 d R . .
H12 H -0.1364 -0.2478 -0.7066 0.062 Uiso 1 1 d R . .
H13 H 0.0217 -0.1732 -0.6405 0.077 Uiso 1 1 d R . .
H14 H 0.0399 -0.2136 -0.5376 0.067 Uiso 1 1 d R . .
H15 H -0.1002 -0.3304 -0.4967 0.058 Uiso 1 1 d R . .
H16 H -0.2539 -0.4103 -0.5635 0.056 Uiso 1 1 d R . .
H18 H -0.5156 -0.5486 -0.6734 0.063 Uiso 1 1 d R . .
H19 H -0.7311 -0.5628 -0.6279 0.076 Uiso 1 1 d R . .
H20 H -0.8290 -0.4393 -0.5728 0.084 Uiso 1 1 d R . .
H21 H -0.7096 -0.2990 -0.5699 0.078 Uiso 1 1 d R . .
H22 H -0.4881 -0.2850 -0.6180 0.064 Uiso 1 1 d R . .
H24 H -0.5509 -0.3104 -0.7477 0.060 Uiso 1 1 d R . .
H25 H -0.5818 -0.2396 -0.8456 0.068 Uiso 1 1 d R . .
H26 H -0.4028 -0.2293 -0.9147 0.067 Uiso 1 1 d R . .
H27 H -0.1849 -0.2923 -0.8906 0.058 Uiso 1 1 d R . .
H28 H -0.1540 -0.3683 -0.7957 0.050 Uiso 1 1 d R . .
H30 H -0.3536 -0.5311 -0.7864 0.054 Uiso 1 1 d R . .
H31 H -0.2724 -0.6797 -0.8059 0.074 Uiso 1 1 d R . .
H32 H -0.1106 -0.7467 -0.7362 0.066 Uiso 1 1 d R . .
H33 H -0.0334 -0.6661 -0.6482 0.078 Uiso 1 1 d R . .
H34 H -0.1113 -0.5134 -0.6319 0.060 Uiso 1 1 d R . .

loop_
_atom_site_aniso_label
_atom_site_aniso_U_11
_atom_site_aniso_U_22
_atom_site_aniso_U_33
_atom_site_aniso_U_23
_atom_site_aniso_U_13
_atom_site_aniso_U_12
Re1 0.04416(14) 0.04073(14) 0.03853(12) -0.00231(10) -0.00146(12) -0.00324(12)
S1 0.0677(13) 0.0896(15) 0.0427(9) 0.0000(8) 0.0108(8) -0.0102(10)
P1 0.0321(8) 0.0377(8) 0.0300(7) 0.0014(6) 0.0040(6) 0.0029(6)
O1 0.050(4) 0.114(5) 0.149(6) -0.067(5) 0.009(4) 0.022(4)
O2 0.097(5) 0.086(4) 0.114(5) 0.059(4) -0.013(4) 0.008(4)
O3 0.046(3) 0.054(3) 0.050(3) 0.0042(18) -0.0001(18) 0.006(2)
O4 0.072(3) 0.054(3) 0.054(3) -0.015(2) 0.009(2) -0.020(2)
C1 0.070(6) 0.088(6) 0.075(6) -0.034(5) 0.014(4) -0.006(5)
C2 0.041(4) 0.091(6) 0.079(5) -0.038(5) 0.004(4) -0.005(4)
C3 0.041(4) 0.057(5) 0.116(7) 0.002(5) -0.012(4) 0.008(4)
C4 0.066(5) 0.061(4) 0.056(4) 0.006(3) -0.024(4) -0.005(4)
C5 0.050(3) 0.035(3) 0.042(3) -0.006(2) 0.000(3) -0.004(3)
C6 0.061(5) 0.050(4) 0.053(4) 0.000(3) -0.004(3) -0.010(3)
C7 0.080(7) 0.089(6) 0.065(5) -0.015(4) 0.016(4) -0.037(5)
C8 0.045(4) 0.096(6) 0.069(5) -0.024(4) 0.016(4) -0.007(4)
C9 0.075(6) 0.061(5) 0.069(5) -0.025(4) 0.001(4) 0.012(4)
C10 0.038(3) 0.050(4) 0.034(3) -0.006(2) 0.001(2) -0.006(3)
C11 0.039(3) 0.036(3) 0.036(3) 0.001(2) 0.005(2) 0.008(3)
C12 0.051(4) 0.067(4) 0.037(3) 0.005(3) 0.004(3) -0.019(4)
C13 0.065(5) 0.083(6) 0.045(4) 0.007(4) 0.011(4) -0.027(4)
C14 0.048(4) 0.057(4) 0.062(5) -0.005(3) -0.005(3) -0.007(3)
C15 0.057(4) 0.053(4) 0.036(3) -0.002(3) -0.004(3) 0.004(4)
C16 0.055(4) 0.044(4) 0.043(4) 0.005(3) 0.004(3) -0.011(3)
C17 0.041(4) 0.050(4) 0.031(3) 0.000(2) 0.007(3) 0.006(3)
C18 0.054(4) 0.054(4) 0.051(4) -0.006(3) 0.006(3) -0.005(3)
C19 0.063(5) 0.045(4) 0.083(5) -0.008(4) 0.029(4) -0.011(4)
C20 0.051(4) 0.109(7) 0.050(4) -0.001(4) 0.020(4) -0.012(4)
C21 0.051(4) 0.088(5) 0.057(4) -0.023(4) 0.011(4) 0.013(4)
C22 0.046(4) 0.062(5) 0.052(4) -0.012(3) 0.010(3) -0.008(3)
C23 0.040(4) 0.027(3) 0.033(3) 0.000(2) 0.000(2) 0.001(2)
C24 0.051(4) 0.051(4) 0.047(4) 0.003(3) -0.001(3) 0.005(3)
C25 0.061(5) 0.064(5) 0.046(4) 0.005(3) -0.009(4) 0.021(4)
C26 0.084(5) 0.047(4) 0.037(3) 0.009(2) -0.006(4) 0.002(4)
C27 0.061(5) 0.048(4) 0.037(3) 0.000(3) 0.010(3) -0.012(3)
C28 0.042(4) 0.045(4) 0.039(3) 0.000(3) 0.005(3) 0.004(3)
C29 0.040(3) 0.036(3) 0.033(3) 0.004(2) 0.012(2) 0.005(2)
C30 0.042(3) 0.052(4) 0.041(3) -0.002(3) 0.007(3) -0.002(3)
C31 0.072(5) 0.059(5) 0.054(4) -0.015(3) 0.020(4) 0.007(4)
C32 0.068(5) 0.040(3) 0.056(4) 0.002(3) 0.019(4) 0.013(3)
C33 0.078(6) 0.067(5) 0.050(4) 0.010(3) 0.009(4) 0.032(4)
C34 0.051(4) 0.062(4) 0.038(3) 0.003(3) -0.004(3) 0.012(4)

loop_
_atom_type_symbol
_atom_type_description
_atom_type_scat_dispersion_real
_atom_type_scat_dispersion_imag
_atom_type_scat_source
C C 0.0033 0.0016 'International Tables Vol C Tables 4.2.6.8 and 6.1.1.4'
H H 0.0000 0.0000 'International Tables Vol C Tables 4.2.6.8 and 6.1.1.4'
N N 0.0061 0.0033 'International Tables Vol C Tables 4.2.6.8 and 6.1.1.4'
O O 0.0106 0.0060 'International Tables Vol C Tables 4.2.6.8 and 6.1.1.4'
S S 0.1246 0.1234 'International Tables Vol C Tables 4.2.6.8 and 6.1.1.4'
P P 0.1023 0.0942 'International Tables Vol C Tables 4.2.6.8 and 6.1.1.4'
Re Re -1.0185 7.2310 'International Tables Vol C Tables 4.2.6.8 and 6.1.1.4'

loop_
_diffrn_radiation_wavelength
0.71073

loop_
_geom_angle_atom_site_label_1
_geom_angle_atom_site_label_2
_geom_angle_atom_site_label_3
_geom_angle
_geom_angle_site_symmetry_1
_geom_angle_site_symmetry_3
_geom_angle_publ_flag
O4 Re1 N1 110.9(3) . . ?
O4 Re1 O3 109.3(2) . . ?
N1 Re1 O3 139.1(2) . . ?
O4 Re1 N2 114.1(2) . . ?
N1 Re1 N2 78.4(2) . . ?
O3 Re1 N2 78.6(2) . . ?
O4 Re1 S1 110.41(17) . . ?
N1 Re1 S1 83.21(17) . . ?
O3 Re1 S1 89.95(14) . . ?
N2 Re1 S1 135.42(15) . . ?
C1 S1 Re1 100.4(3) . . ?
C17 P1 C29 111.0(3) . . ?
C17 P1 C23 110.3(3) . . ?
C29 P1 C23 107.1(2) . . ?
C17 P1 C11 107.9(3) . . ?
C29 P1 C11 108.8(3) . . ?
C23 P1 C11 111.7(3) . . ?
C10 O3 Re1 113.9(4) . . ?
C2 N1 C3 118.8(7) . . ?
C2 N1 Re1 125.2(5) . . ?
C3 N1 Re1 115.4(5) . . ?
C4 N2 C5 126.4(6) . . ?
C4 N2 Re1 117.6(5) . . ?
C5 N2 Re1 116.0(4) . . ?
C2 C1 S1 111.8(6) . . ?
O1 C2 N1 123.5(9) . . ?
O1 C2 C1 122.4(8) . . ?
N1 C2 C1 114.0(7) . . ?
N1 C3 C4 111.2(6) . . ?
O2 C4 N2 123.1(8) . . ?
O2 C4 C3 125.3(8) . . ?
N2 C4 C3 111.6(6) . . ?
C6 C5 C10 120.4(6) . . ?
C6 C5 N2 128.9(6) . . ?
C10 C5 N2 110.6(5) . . ?
C5 C6 C7 118.2(7) . . ?
C8 C7 C6 119.6(8) . . ?
C9 C8 C7 120.6(8) . . ?
C8 C9 C10 120.6(8) . . ?
O3 C10 C9 120.9(7) . . ?
O3 C10 C5 118.6(6) . . ?
C9 C10 C5 120.5(7) . . ?
C12 C11 C16 120.1(6) . . ?
C12 C11 P1 121.1(5) . . ?
C16 C11 P1 118.8(5) . . ?
C11 C12 C13 118.7(6) . . ?
C14 C13 C12 121.4(7) . . ?
C15 C14 C13 120.5(7) . . ?
C14 C15 C16 119.6(6) . . ?
C11 C16 C15 119.7(6) . . ?
C18 C17 C22 119.3(6) . . ?
C18 C17 P1 121.1(5) . . ?
C22 C17 P1 119.4(5) . . ?
C17 C18 C19 120.9(7) . . ?
C20 C19 C18 120.2(7) . . ?
C19 C20 C21 119.1(7) . . ?
C20 C21 C22 120.9(7) . . ?
C17 C22 C21 119.5(7) . . ?
C24 C23 C28 119.2(5) . . ?
C24 C23 P1 120.7(5) . . ?
C28 C23 P1 120.1(4) . . ?
C23 C24 C25 118.7(6) . . ?
C26 C25 C24 121.2(7) . . ?
C25 C26 C27 119.9(6) . . ?
C28 C27 C26 119.9(6) . . ?
C27 C28 C23 121.1(6) . . ?
C34 C29 C30 120.6(6) . . ?
C34 C29 P1 120.7(5) . . ?
C30 C29 P1 118.6(5) . . ?
C31 C30 C29 120.6(7) . . ?
C30 C31 C32 119.0(7) . . ?
C31 C32 C33 121.5(6) . . ?
C32 C33 C34 118.7(7) . . ?
C29 C34 C33 119.6(6) . . ?
C2 C1 H1A 109.1 . . ?
S1 C1 H1A 109.8 . . ?
C2 C1 H1B 108.1 . . ?
S1 C1 H1B 108.5 . . ?
H1A C1 H1B 109.5 . . ?
N1 C3 H3A 108.6 . . ?
C4 C3 H3A 105.7 . . ?
N1 C3 H3B 109.5 . . ?
C4 C3 H3B 112.2 . . ?
H3A C3 H3B 109.5 . . ?
C5 C6 H6 117.5 . . ?
C7 C6 H6 124.3 . . ?
C8 C7 H7 119.5 . . ?
C6 C7 H7 120.9 . . ?
C9 C8 H8 119.9 . . ?
C7 C8 H8 119.4 . . ?
C8 C9 H9 119.8 . . ?
C10 C9 H9 119.6 . . ?
C11 C12 H12 119.8 . . ?
C13 C12 H12 121.5 . . ?
C14 C13 H13 119.1 . . ?
C12 C13 H13 119.5 . . ?
C15 C14 H14 120.5 . . ?
C13 C14 H14 119.0 . . ?
C14 C15 H15 121.3 . . ?
C16 C15 H15 119.0 . . ?
C11 C16 H16 118.4 . . ?
C15 C16 H16 121.8 . . ?
C17 C18 H18 120.4 . . ?
C19 C18 H18 118.6 . . ?
C20 C19 H19 121.6 . . ?
C18 C19 H19 118.2 . . ?
C19 C20 H20 120.3 . . ?
C21 C20 H20 120.6 . . ?
C20 C21 H21 119.0 . . ?
C22 C21 H21 120.0 . . ?
C17 C22 H22 117.9 . . ?
C21 C22 H22 122.6 . . ?
C23 C24 H24 120.0 . . ?
C25 C24 H24 121.3 . . ?
C26 C25 H25 119.5 . . ?
C24 C25 H25 119.2 . . ?
C25 C26 H26 118.4 . . ?
C27 C26 H26 121.7 . . ?
C28 C27 H27 121.0 . . ?
C26 C27 H27 119.1 . . ?
C27 C28 H28 120.3 . . ?
C23 C28 H28 118.5 . . ?
C31 C30 H30 120.2 . . ?
C29 C30 H30 119.2 . . ?
C30 C31 H31 119.7 . . ?
C32 C31 H31 121.2 . . ?
C31 C32 H32 120.3 . . ?
C33 C32 H32 118.2 . . ?
C32 C33 H33 121.0 . . ?
C34 C33 H33 120.2 . . ?
C29 C34 H34 120.2 . . ?
C33 C34 H34 120.1 . . ?

loop_
_geom_bond_atom_site_label_1
_geom_bond_atom_site_label_2
_geom_bond_distance
_geom_bond_site_symmetry_2
_geom_bond_publ_flag
Re1 O4 1.675(4) . ?
Re1 N1 1.983(6) . ?
Re1 O3 2.000(4) . ?
Re1 N2 1.999(5) . ?
Re1 S1 2.276(2) . ?
S1 C1 1.788(9) . ?
P1 C17 1.786(6) . ?
P1 C29 1.789(6) . ?
P1 C23 1.789(5) . ?
P1 C11 1.795(7) . ?
O1 C2 1.208(9) . ?
O2 C4 1.225(9) . ?
O3 C10 1.347(8) . ?
N1 C2 1.356(9) . ?
N1 C3 1.446(10) . ?
N2 C4 1.388(9) . ?
N2 C5 1.398(8) . ?
C1 C2 1.544(13) . ?
C3 C4 1.482(12) . ?
C5 C6 1.378(9) . ?
C5 C10 1.394(9) . ?
C6 C7 1.440(12) . ?
C7 C8 1.369(13) . ?
C8 C9 1.376(11) . ?
C9 C10 1.360(10) . ?
C11 C12 1.388(9) . ?
C11 C16 1.383(9) . ?
C12 C13 1.372(10) . ?
C13 C14 1.367(10) . ?
C14 C15 1.356(10) . ?
C15 C16 1.393(9) . ?
C17 C18 1.370(9) . ?
C17 C22 1.390(9) . ?
C18 C19 1.385(10) . ?
C19 C20 1.365(10) . ?
C20 C21 1.392(10) . ?
C21 C22 1.376(10) . ?
C23 C24 1.382(9) . ?
C23 C28 1.378(8) . ?
C24 C25 1.397(9) . ?
C25 C26 1.349(10) . ?
C26 C27 1.371(11) . ?
C27 C28 1.364(9) . ?
C29 C34 1.383(8) . ?
C29 C30 1.397(9) . ?
C30 C31 1.383(9) . ?
C31 C32 1.388(10) . ?
C32 C33 1.400(10) . ?
C33 C34 1.410(9) . ?
C1 H1A 0.9600 . ?
C1 H1B 0.9601 . ?
C3 H3A 0.9600 . ?
C3 H3B 0.9594 . ?
C6 H6 0.9601 . ?
C7 H7 0.9600 . ?
C8 H8 0.9600 . ?
C9 H9 0.9602 . ?
C12 H12 0.9601 . ?
C13 H13 0.9598 . ?
C14 H14 0.9599 . ?
C15 H15 0.9602 . ?
C16 H16 0.9600 . ?
C18 H18 0.9599 . ?
C19 H19 0.9601 . ?
C20 H20 0.9600 . ?
C21 H21 0.9600 . ?
C22 H22 0.9600 . ?
C24 H24 0.9600 . ?
C25 H25 0.9600 . ?
C26 H26 0.9600 . ?
C27 H27 0.9600 . ?
C28 H28 0.9600 . ?
C30 H30 0.9599 . ?
C31 H31 0.9599 . ?
C32 H32 0.9600 . ?
C33 H33 0.9600 . ?
C34 H34 0.9600 . ?
